data_7150866
loop_
_publ_author_name
'Filthaus, Matthias'
'Oppel, Iris M.'
'Bettinger, Holger F.'

_publ_section_title
;
 Supramolecular structures and spontaneous resolution: the case of
 ortho-substituted phenylboronic acids
;
_journal_issue 7
_journal_name_full 'Organic &amp;  Biomolecular Chemistry'
_journal_page_first 1201
_journal_page_last 1207
_journal_paper_doi 10.1039/b719282g
_journal_volume 6
_journal_year 2008
_chemical_formula_sum 'C16 H15 B O2'
_chemical_formula_weight 250.09
_chemical_name_systematic
;
?
;
_space_group_IT_number 15
_symmetry_cell_setting monoclinic
_symmetry_space_group_name_Hall '-C 2yc'
_symmetry_space_group_name_H-M 'C 1 2/c 1'
_atom_sites_solution_hydrogens geom
_atom_sites_solution_primary direct
_atom_sites_solution_secondary difmap
_audit_creation_method SHELXL-97
_cell_angle_alpha 90.00
_cell_angle_beta 110.098(12)
_cell_angle_gamma 90.00
_cell_formula_units_Z 8
_cell_length_a 31.502(3)
_cell_length_b 7.6126(6)
_cell_length_c 12.1156(7)
_cell_measurement_reflns_used 7016
_cell_measurement_temperature 293(2)
_cell_measurement_theta_max 30.0
_cell_measurement_theta_min 2.7
_cell_volume 2728.5(4)
_computing_cell_refinement 'CrysAlis RED 1.171.29, Oxford Diffraction'
_computing_data_collection 'CrysAlis CCD 1.171.29, Oxford Diffraction'
_computing_data_reduction 'CrysAlis RED 1.171.29, Oxford Diffraction'
_computing_molecular_graphics SHELXL-97
_computing_publication_material SHELXL-97
_computing_structure_refinement 'SHELXL-97 (Sheldrick, 1997)'
_computing_structure_solution 'SHELXS-97 (Sheldrick, 1990)'
_diffrn_ambient_temperature 294(2)
_diffrn_measured_fraction_theta_full 0.999
_diffrn_measured_fraction_theta_max 0.999
_diffrn_measurement_device_type 'Sapphire2-CCD, Oxford Diffraction'
_diffrn_measurement_method '887 images at 1.0 deg in \w and 15 sec'
_diffrn_radiation_monochromator graphite
_diffrn_radiation_source 'fine-focus sealed tube'
_diffrn_radiation_type MoK\a
_diffrn_radiation_wavelength 0.71073
_diffrn_reflns_av_R_equivalents 0.0795
_diffrn_reflns_av_sigmaI/netI 0.0390
_diffrn_reflns_limit_h_max 37
_diffrn_reflns_limit_h_min -37
_diffrn_reflns_limit_k_max 9
_diffrn_reflns_limit_k_min -9
_diffrn_reflns_limit_l_max 14
_diffrn_reflns_limit_l_min -14
_diffrn_reflns_number 16883
_diffrn_reflns_theta_full 25.23
_diffrn_reflns_theta_max 25.23
_diffrn_reflns_theta_min 2.76
_exptl_absorpt_coefficient_mu 0.078
_exptl_absorpt_correction_type none
_exptl_crystal_colour colourless
_exptl_crystal_density_diffrn 1.218
_exptl_crystal_density_method 'not measured'
_exptl_crystal_description block
_exptl_crystal_F_000 1056
_exptl_crystal_size_max 0.58
_exptl_crystal_size_mid 0.53
_exptl_crystal_size_min 0.47
_refine_diff_density_max 0.208
_refine_diff_density_min -0.206
_refine_diff_density_rms 0.059
_refine_ls_extinction_method none
_refine_ls_goodness_of_fit_ref 1.012
_refine_ls_hydrogen_treatment constr
_refine_ls_matrix_type full
_refine_ls_number_parameters 185
_refine_ls_number_reflns 2464
_refine_ls_number_restraints 0
_refine_ls_restrained_S_all 1.012
_refine_ls_R_factor_all 0.0770
_refine_ls_R_factor_gt 0.0530
_refine_ls_shift/su_max 0.002
_refine_ls_shift/su_mean 0.001
_refine_ls_structure_factor_coef Fsqd
_refine_ls_weighting_details 'calc w=1/[\s^2^(Fo^2^)+(0.0931P)^2^+0.9839P] where P=(Fo^2^+2Fc^2^)/3'
_refine_ls_weighting_scheme calc
_refine_ls_wR_factor_gt 0.1391
_refine_ls_wR_factor_ref 0.1597
_reflns_number_gt 1702
_reflns_number_total 2464
_reflns_threshold_expression >2sigma(I)
_cod_data_source_file b719282g.txt
_cod_data_source_block c2c
_cod_original_sg_symbol_H-M C2/c
_cod_database_code 7150866

loop_
_symmetry_equiv_pos_as_xyz
'x, y, z'
'-x, y, -z+1/2'
'x+1/2, y+1/2, z'
'-x+1/2, y+1/2, -z+1/2'
'-x, -y, -z'
'x, -y, z-1/2'
'-x+1/2, -y+1/2, -z'
'x+1/2, -y+1/2, z-1/2'

loop_
_atom_site_label
_atom_site_type_symbol
_atom_site_fract_x
_atom_site_fract_y
_atom_site_fract_z
_atom_site_U_iso_or_equiv
_atom_site_adp_type
_atom_site_occupancy
_atom_site_symmetry_multiplicity
_atom_site_calc_flag
_atom_site_refinement_flags
_atom_site_disorder_assembly
_atom_site_disorder_group
C1 C 0.17083(7) 0.7303(3) 0.40279(17) 0.0601(5) Uani 1 1 d . . .
H1 H 0.1960 0.7952 0.4044 0.072 Uiso 1 1 calc R . .
C2 C 0.17297(8) 0.6308(3) 0.49721(19) 0.0732(6) Uani 1 1 d . . .
H2 H 0.1993 0.6287 0.5625 0.088 Uiso 1 1 calc R . .
C3 C 0.13516(9) 0.5302(3) 0.4967(2) 0.0754(6) Uani 1 1 d . . .
H3 H 0.1368 0.4623 0.5618 0.090 Uiso 1 1 calc R . .
C4A C 0.09300(6) 0.6344(2) 0.30124(16) 0.0504(5) Uani 1 1 d . . .
C4 C 0.09688(8) 0.5320(3) 0.40270(19) 0.0656(6) Uani 1 1 d . . .
H4 H 0.0724 0.4649 0.4039 0.079 Uiso 1 1 calc R . .
C5 C 0.01085(6) 0.7403(3) 0.00153(18) 0.0588(5) Uani 1 1 d . . .
H5 H -0.0139 0.6725 0.0000 0.071 Uiso 1 1 calc R . .
C6 C 0.00847(7) 0.8393(3) -0.09280(19) 0.0640(6) Uani 1 1 d . . .
H6 H -0.0177 0.8380 -0.1588 0.077 Uiso 1 1 calc R . .
C7 C 0.04553(7) 0.9451(3) -0.09178(17) 0.0610(5) Uani 1 1 d . . .
H7 H 0.0435 1.0141 -0.1568 0.073 Uiso 1 1 calc R . .
C8A C 0.08861(6) 0.8433(2) 0.10487(15) 0.0449(4) Uani 1 1 d . . .
C8 C 0.08402(6) 0.9465(2) 0.00324(16) 0.0530(5) Uani 1 1 d . . .
H8 H 0.1080 1.0167 0.0021 0.064 Uiso 1 1 calc R . .
C9 C 0.12857(6) 0.8420(2) 0.20303(15) 0.0451(4) Uani 1 1 d . . .
C9A C 0.13112(6) 0.7382(2) 0.30122(15) 0.0476(4) Uani 1 1 d . . .
B9 B 0.17117(7) 0.9520(3) 0.20327(17) 0.0483(5) Uani 1 1 d . A .
C10A C 0.05072(6) 0.7378(2) 0.10371(16) 0.0480(4) Uani 1 1 d . . .
C10 C 0.05413(6) 0.6364(2) 0.20207(17) 0.0540(5) Uani 1 1 d . . .
H10 H 0.0296 0.5679 0.2014 0.065 Uiso 1 1 calc R . .
O91 O 0.20039(5) 0.87247(18) 0.16065(14) 0.0696(5) Uani 1 1 d . . .
C91 C 0.24036(7) 0.9591(3) 0.1570(2) 0.0831(7) Uani 1 1 d . . .
H91A H 0.2382 1.0828 0.1698 0.125 Uiso 1 1 calc R . .
H91B H 0.2432 0.9407 0.0815 0.125 Uiso 1 1 calc R . .
H91C H 0.2664 0.9120 0.2172 0.125 Uiso 1 1 calc R . .
O92 O 0.17982(5) 1.11714(18) 0.24456(14) 0.0729(5) Uani 1 1 d . . .
C92 C 0.1507(5) 1.198(2) 0.2965(15) 0.114(5) Uani 0.59(4) 1 d P A 1
H92A H 0.1207 1.1521 0.2612 0.172 Uiso 0.59(4) 1 calc PR A 1
H92B H 0.1504 1.3226 0.2840 0.172 Uiso 0.59(4) 1 calc PR A 1
H92C H 0.1614 1.1739 0.3793 0.172 Uiso 0.59(4) 1 calc PR A 1
C92' C 0.1489(5) 1.228(3) 0.280(2) 0.098(5) Uani 0.41(4) 1 d P A 2
H92D H 0.1264 1.2760 0.2117 0.146 Uiso 0.41(4) 1 calc PR A 2
H92E H 0.1655 1.3220 0.3289 0.146 Uiso 0.41(4) 1 calc PR A 2
H92F H 0.1345 1.1589 0.3235 0.146 Uiso 0.41(4) 1 calc PR A 2

loop_
_atom_site_aniso_label
_atom_site_aniso_U_11
_atom_site_aniso_U_22
_atom_site_aniso_U_33
_atom_site_aniso_U_23
_atom_site_aniso_U_13
_atom_site_aniso_U_12
C1 0.0693(12) 0.0540(11) 0.0587(11) -0.0032(9) 0.0241(10) -0.0084(9)
C2 0.0878(16) 0.0697(14) 0.0583(13) 0.0035(10) 0.0202(11) -0.0026(12)
C3 0.1099(18) 0.0616(13) 0.0630(13) 0.0073(10) 0.0404(14) -0.0074(13)
C4A 0.0650(11) 0.0383(9) 0.0602(11) -0.0059(8) 0.0373(9) -0.0046(8)
C4 0.0867(15) 0.0535(12) 0.0702(14) 0.0001(10) 0.0444(12) -0.0107(10)
C5 0.0497(11) 0.0536(11) 0.0753(13) -0.0124(10) 0.0244(10) -0.0060(8)
C6 0.0576(12) 0.0620(12) 0.0656(13) -0.0089(10) 0.0123(10) 0.0040(9)
C7 0.0699(12) 0.0565(12) 0.0567(11) 0.0019(9) 0.0218(10) 0.0024(10)
C8A 0.0494(10) 0.0386(9) 0.0532(10) -0.0072(7) 0.0259(8) -0.0009(7)
C8 0.0587(11) 0.0469(10) 0.0582(11) -0.0024(8) 0.0264(9) -0.0032(8)
C9 0.0509(10) 0.0375(9) 0.0532(10) -0.0059(7) 0.0262(8) -0.0014(7)
C9A 0.0581(11) 0.0388(9) 0.0523(10) -0.0061(7) 0.0274(8) -0.0029(7)
B9 0.0498(11) 0.0487(11) 0.0492(11) 0.0041(9) 0.0208(9) 0.0008(9)
C10A 0.0497(10) 0.0405(9) 0.0615(11) -0.0109(8) 0.0288(9) -0.0031(7)
C10 0.0559(11) 0.0447(10) 0.0727(13) -0.0102(9) 0.0365(10) -0.0123(8)
O91 0.0623(9) 0.0605(9) 0.1010(11) 0.0038(7) 0.0474(8) 0.0025(6)
C91 0.0561(12) 0.0894(17) 0.1196(19) 0.0277(14) 0.0504(13) 0.0127(11)
O92 0.0739(10) 0.0585(9) 0.1038(11) -0.0219(8) 0.0529(9) -0.0227(7)
C92 0.168(12) 0.054(5) 0.168(8) -0.053(6) 0.118(8) -0.041(5)
C92' 0.089(7) 0.058(8) 0.191(14) -0.020(7) 0.105(9) -0.014(5)

loop_
_atom_type_symbol
_atom_type_description
_atom_type_scat_dispersion_real
_atom_type_scat_dispersion_imag
_atom_type_scat_source
C C 0.0033 0.0016 'International Tables Vol C Tables 4.2.6.8 and 6.1.1.4'
H H 0.0000 0.0000 'International Tables Vol C Tables 4.2.6.8 and 6.1.1.4'
B B 0.0013 0.0007 'International Tables Vol C Tables 4.2.6.8 and 6.1.1.4'
O O 0.0106 0.0060 'International Tables Vol C Tables 4.2.6.8 and 6.1.1.4'

loop_
_geom_angle_atom_site_label_1
_geom_angle_atom_site_label_2
_geom_angle_atom_site_label_3
_geom_angle
_geom_angle_site_symmetry_1
_geom_angle_site_symmetry_3
_geom_angle_publ_flag
C2 C1 C9A 121.88(19) . . ?
C1 C2 C3 120.1(2) . . ?
C4 C3 C2 120.46(19) . . ?
C10 C4A C4 122.75(17) . . ?
C10 C4A C9A 118.78(16) . . ?
C4 C4A C9A 118.47(18) . . ?
C3 C4 C4A 121.51(19) . . ?
C6 C5 C10A 121.17(18) . . ?
C5 C6 C7 120.33(18) . . ?
C8 C7 C6 120.45(18) . . ?
C9 C8A C8 122.06(15) . . ?
C9 C8A C10A 120.36(15) . . ?
C8 C8A C10A 117.58(16) . . ?
C7 C8 C8A 121.66(17) . . ?
C8A C9 C9A 119.60(15) . . ?
C8A C9 B9 120.77(15) . . ?
C9A C9 B9 119.61(16) . . ?
C9 C9A C1 122.17(16) . . ?
C9 C9A C4A 120.26(16) . . ?
C1 C9A C4A 117.56(16) . . ?
O91 B9 O92 119.04(17) . . ?
O91 B9 C9 117.00(16) . . ?
O92 B9 C9 123.96(16) . . ?
C10 C10A C5 122.35(16) . . ?
C10 C10A C8A 118.85(16) . . ?
C5 C10A C8A 118.80(16) . . ?
C4A C10 C10A 122.14(16) . . ?
B9 O91 C91 121.91(17) . . ?
B9 O92 C92 119.4(7) . . ?
B9 O92 C92' 125.4(8) . . ?
C92 O92 C92' 11.6(17) . . ?

loop_
_geom_bond_atom_site_label_1
_geom_bond_atom_site_label_2
_geom_bond_distance
_geom_bond_site_symmetry_2
_geom_bond_publ_flag
C1 C2 1.354(3) . ?
C1 C9A 1.423(3) . ?
C2 C3 1.414(3) . ?
C3 C4 1.344(3) . ?
C4A C10 1.390(3) . ?
C4A C4 1.425(3) . ?
C4A C9A 1.438(2) . ?
C5 C6 1.349(3) . ?
C5 C10A 1.429(3) . ?
C6 C7 1.415(3) . ?
C7 C8 1.355(3) . ?
C8A C9 1.404(2) . ?
C8A C8 1.426(2) . ?
C8A C10A 1.435(2) . ?
C9 C9A 1.408(2) . ?
C9 B9 1.581(3) . ?
B9 O91 1.344(2) . ?
B9 O92 1.346(2) . ?
C10A C10 1.393(3) . ?
O91 C91 1.436(2) . ?
O92 C92 1.418(11) . ?
O92 C92' 1.462(15) . ?

loop_
_geom_torsion_atom_site_label_1
_geom_torsion_atom_site_label_2
_geom_torsion_atom_site_label_3
_geom_torsion_atom_site_label_4
_geom_torsion
_geom_torsion_site_symmetry_1
_geom_torsion_site_symmetry_2
_geom_torsion_site_symmetry_3
_geom_torsion_site_symmetry_4
_geom_torsion_publ_flag
C9A C1 C2 C3 0.3(3) . . . . ?
C1 C2 C3 C4 0.1(3) . . . . ?
C2 C3 C4 C4A -0.1(3) . . . . ?
C10 C4A C4 C3 178.87(19) . . . . ?
C9A C4A C4 C3 -0.4(3) . . . . ?
C10A C5 C6 C7 -0.8(3) . . . . ?
C5 C6 C7 C8 0.8(3) . . . . ?
C6 C7 C8 C8A -0.2(3) . . . . ?
C9 C8A C8 C7 179.06(16) . . . . ?
C10A C8A C8 C7 -0.5(2) . . . . ?
C8 C8A C9 C9A 179.69(15) . . . . ?
C10A C8A C9 C9A -0.8(2) . . . . ?
C8 C8A C9 B9 -1.9(2) . . . . ?
C10A C8A C9 B9 177.59(15) . . . . ?
C8A C9 C9A C1 179.41(15) . . . . ?
B9 C9 C9A C1 1.0(2) . . . . ?
C8A C9 C9A C4A -0.2(2) . . . . ?
B9 C9 C9A C4A -178.58(15) . . . . ?
C2 C1 C9A C9 179.64(18) . . . . ?
C2 C1 C9A C4A -0.8(3) . . . . ?
C10 C4A C9A C9 1.1(2) . . . . ?
C4 C4A C9A C9 -179.60(15) . . . . ?
C10 C4A C9A C1 -178.51(15) . . . . ?
C4 C4A C9A C1 0.8(2) . . . . ?
C8A C9 B9 O91 -88.4(2) . . . . ?
C9A C9 B9 O91 90.0(2) . . . . ?
C8A C9 B9 O92 92.5(2) . . . . ?
C9A C9 B9 O92 -89.1(2) . . . . ?
C6 C5 C10A C10 -179.78(17) . . . . ?
C6 C5 C10A C8A 0.1(3) . . . . ?
C9 C8A C10A C10 0.9(2) . . . . ?
C8 C8A C10A C10 -179.62(15) . . . . ?
C9 C8A C10A C5 -179.01(14) . . . . ?
C8 C8A C10A C5 0.5(2) . . . . ?
C4 C4A C10 C10A 179.66(17) . . . . ?
C9A C4A C10 C10A -1.1(2) . . . . ?
C5 C10A C10 C4A 179.96(16) . . . . ?
C8A C10A C10 C4A 0.1(2) . . . . ?
O92 B9 O91 C91 -0.5(3) . . . . ?
C9 B9 O91 C91 -179.71(17) . . . . ?
O91 B9 O92 C92 -176.0(10) . . . . ?
C9 B9 O92 C92 3.1(10) . . . . ?
O91 B9 O92 C92' 172.2(14) . . . . ?
C9 B9 O92 C92' -8.7(14) . . . . ?
